data_1568865
loop_
_publ_author_name
'Balletti, Matteo'
'Wachsmuth, Tommy'
'Di Sabato, Antonio'
'Hartley, Will C.'
'Melchiorre, Paolo'

_publ_section_title
;
 Enantioselective catalytic remote perfluoroalkylation of &#x3b1;-branched
 enals driven by light.
;
_journal_issue 18
_journal_name_full 'Chemical science'
_journal_page_first 4923
_journal_page_last 4927
_journal_paper_doi 10.1039/d3sc01347b
_journal_volume 14
_journal_year 2023
_chemical_absolute_configuration ad
_chemical_formula_sum 'C21 H11 F21 O'
_chemical_formula_weight 678.30
_space_group_crystal_system monoclinic
_space_group_IT_number 4
_space_group_name_Hall 'P 2yb'
_space_group_name_H-M_alt 'P 1 21 1'
_atom_sites_solution_hydrogens geom
_audit_creation_method SHELXL-2018/3
_audit_update_record
;
2022-10-25 deposited with the CCDC.	2023-04-04 downloaded from the CCDC.
;
_cell_angle_alpha 90
_cell_angle_beta 92.285(2)
_cell_angle_gamma 90
_cell_formula_units_Z 2
_cell_length_a 5.6498(2)
_cell_length_b 9.6522(3)
_cell_length_c 22.2488(6)
_cell_measurement_reflns_used 8532
_cell_measurement_temperature 100(2)
_cell_measurement_theta_max 67.64
_cell_measurement_theta_min 3.98
_cell_volume 1212.33(7)
_computing_cell_refinement 'Bruker APEX2 v2014.9-0'
_computing_data_collection 'Bruker APEX2 v2014.9-0'
_computing_data_reduction 'Bruker APEX2 v2014.9-0'
_computing_molecular_graphics 'shelXle (H\"ubschle, Sheldrick and Dittirch, 2011)'
_computing_publication_material 'SHELXL-2018/3 (Sheldrick, 2018)'
_computing_structure_refinement 'SHELXL-2018/3 (Sheldrick, 2018)'
_computing_structure_solution 'SHELXT (Sheldrick, 2018)'
_diffrn_ambient_temperature 100(2)
_diffrn_detector_area_resol_mean 512
_diffrn_detector_type '4K CCD area detector APEX II'
_diffrn_measured_fraction_theta_full 0.970
_diffrn_measured_fraction_theta_max 0.969
_diffrn_measurement_device_type 'APEX DUO Kappa 4-axis goniometer'
_diffrn_measurement_method
;
 Fullsphere data collection, phi and omega scans
;
_diffrn_radiation_monochromator 'Quazar MX Multilayer Optics'
_diffrn_radiation_type CuK\a
_diffrn_radiation_wavelength 1.54178
_diffrn_reflns_av_R_equivalents 0.0389
_diffrn_reflns_av_unetI/netI 0.0370
_diffrn_reflns_Laue_measured_fraction_full 0.970
_diffrn_reflns_Laue_measured_fraction_max 0.969
_diffrn_reflns_limit_h_max 4
_diffrn_reflns_limit_h_min -6
_diffrn_reflns_limit_k_max 11
_diffrn_reflns_limit_k_min -11
_diffrn_reflns_limit_l_max 26
_diffrn_reflns_limit_l_min -24
_diffrn_reflns_number 14295
_diffrn_reflns_point_group_measured_fraction_full 0.948
_diffrn_reflns_point_group_measured_fraction_max 0.946
_diffrn_reflns_theta_full 67.679
_diffrn_reflns_theta_max 67.986
_diffrn_reflns_theta_min 1.987
_diffrn_source 'Microfocus source E025 IuS'
_diffrn_source_current 0.65
_diffrn_source_power 50
_diffrn_source_size '0.2 mm x 0.2 mm fine focus'
_diffrn_source_type 'Bruker APEX DUO'
_exptl_absorpt_coefficient_mu 2.088
_exptl_absorpt_correction_T_max 0.7530
_exptl_absorpt_correction_T_min 0.6282
_exptl_absorpt_correction_type multi-scan
_exptl_absorpt_process_details SADABS-2016/2
_exptl_crystal_colour colourless
_exptl_crystal_density_diffrn 1.858
_exptl_crystal_description plate
_exptl_crystal_F_000 668
_exptl_crystal_recrystallization_method 'Re-crystallisation from solvent: hexane and diethyl ether'
_exptl_crystal_size_max 0.100
_exptl_crystal_size_mid 0.100
_exptl_crystal_size_min 0.010
_refine_diff_density_max 0.443
_refine_diff_density_min -0.295
_refine_diff_density_rms 0.063
_refine_ls_abs_structure_details
;
 Flack x determined using 1673 quotients [(I+)-(I-)]/[(I+)+(I-)]
 (Parsons, Flack and Wagner, Acta Cryst. B69 (2013) 249-259).
;
_refine_ls_abs_structure_Flack 0.00(6)
_refine_ls_extinction_method none
_refine_ls_goodness_of_fit_ref 1.070
_refine_ls_hydrogen_treatment constr
_refine_ls_matrix_type full
_refine_ls_number_parameters 389
_refine_ls_number_reflns 4183
_refine_ls_number_restraints 1
_refine_ls_restrained_S_all 1.070
_refine_ls_R_factor_all 0.0476
_refine_ls_R_factor_gt 0.0444
_refine_ls_shift/su_max 0.000
_refine_ls_shift/su_mean 0.000
_refine_ls_structure_factor_coef Fsqd
_refine_ls_weighting_details 'w=1/[\s^2^(Fo^2^)+(0.0624P)^2^+0.8294P] where P=(Fo^2^+2Fc^2^)/3'
_refine_ls_weighting_scheme calc
_refine_ls_wR_factor_gt 0.1162
_refine_ls_wR_factor_ref 0.1184
_reflns_Friedel_coverage 0.834
_reflns_Friedel_fraction_full 0.922
_reflns_Friedel_fraction_max 0.918
_reflns_number_gt 3926
_reflns_number_total 4183
_reflns_threshold_expression 'I > 2\s(I)'
_cod_data_source_file d3sc01347b2.cif
_cod_data_source_block cu_WCH-xray-B_0m
_cod_depositor_comments 'Adding full bibliography for 1568865.cif.'
_cod_original_sg_symbol_H-M 'P 21'
_cod_database_code 1568865
_shelx_shelxl_version_number 2018/3
_shelx_space_group_comment
;
The symmetry employed for this shelxl refinement is uniquely defined
by the following loop, which should always be used as a source of
symmetry information in preference to the above space-group names.
They are only intended as comments.
;
_shelx_estimated_absorpt_t_min 0.818
_shelx_estimated_absorpt_t_max 0.979

loop_
_space_group_symop_operation_xyz
'x, y, z'
'-x, y+1/2, -z'

loop_
_atom_site_label
_atom_site_type_symbol
_atom_site_fract_x
_atom_site_fract_y
_atom_site_fract_z
_atom_site_U_iso_or_equiv
_atom_site_adp_type
_atom_site_occupancy
_atom_site_site_symmetry_order
_atom_site_calc_flag
_atom_site_refinement_flags_posn
_atom_site_refinement_flags_adp
_atom_site_refinement_flags_occupancy
_atom_site_disorder_assembly
_atom_site_disorder_group
F1 F 0.0067(5) 0.2089(3) 0.20375(12) 0.0346(7) Uani 1 1 d . . . . .
F3 F 0.3879(6) 0.1957(3) 0.27166(12) 0.0390(7) Uani 1 1 d . . . . .
F4 F 0.4674(5) 0.4156(3) 0.26196(12) 0.0380(7) Uani 1 1 d . . . . .
F5 F -0.0535(5) 0.2912(3) 0.31993(12) 0.0351(7) Uani 1 1 d . . . . .
F6 F 0.1223(6) 0.4917(3) 0.32680(12) 0.0399(8) Uani 1 1 d . . . . .
F7 F 0.5194(5) 0.3366(4) 0.37930(12) 0.0436(8) Uani 1 1 d . . . . .
F8 F 0.2651(6) 0.1689(3) 0.38765(12) 0.0397(8) Uani 1 1 d . . . . .
F9 F -0.0391(5) 0.3796(4) 0.43610(12) 0.0429(8) Uani 1 1 d . . . . .
F10 F 0.2809(7) 0.5048(3) 0.44408(12) 0.0438(8) Uani 1 1 d . . . . .
F11 F 0.1487(7) 0.1823(3) 0.50337(12) 0.0487(9) Uani 1 1 d . . . . .
F12 F 0.5038(6) 0.2661(4) 0.49742(14) 0.0526(10) Uani 1 1 d . . . . .
F13 F 0.0344(8) 0.4529(4) 0.55074(14) 0.0663(13) Uani 1 1 d . . . . .
F14 F 0.4133(9) 0.4756(4) 0.56298(14) 0.0693(13) Uani 1 1 d . . . . .
F15 F 0.0208(7) 0.2354(5) 0.61655(14) 0.0635(12) Uani 1 1 d . . . . .
F16 F 0.3942(8) 0.2030(4) 0.61617(14) 0.0622(12) Uani 1 1 d . . . . .
F17 F 0.4897(8) 0.4167(5) 0.68258(15) 0.0693(12) Uani 1 1 d . . . . .
F18 F 0.1366(10) 0.5023(4) 0.66766(15) 0.0800(16) Uani 1 1 d . . . . .
F19 F 0.2903(9) 0.1960(4) 0.73967(15) 0.0719(12) Uani 1 1 d . . . . .
F20 F 0.2329(9) 0.3963(4) 0.77809(14) 0.0706(13) Uani 1 1 d . . . . .
F21 F -0.0496(9) 0.2932(7) 0.73016(17) 0.0951(18) Uani 1 1 d . . . . .
O1 O -0.0385(6) 0.5492(3) -0.03713(14) 0.0305(8) Uani 1 1 d . . . . .
C1 C -0.0430(8) 0.4648(5) 0.00300(19) 0.0239(9) Uani 1 1 d . . . . .
H1 H -0.146517 0.387705 -0.002040 0.029 Uiso 1 1 calc R U . . .
F2 F -0.0175(5) 0.4337(3) 0.21144(11) 0.0329(6) Uani 1 1 d . . . . .
C2 C 0.1040(8) 0.4747(4) 0.05966(18) 0.0217(9) Uani 1 1 d . . . . .
C3 C 0.2481(8) 0.6013(4) 0.07049(19) 0.0227(9) Uani 1 1 d . . . . .
C4 C 0.4421(8) 0.6274(5) 0.03596(19) 0.0246(9) Uani 1 1 d . . . . .
H4 H 0.476825 0.566319 0.004023 0.030 Uiso 1 1 calc R U . . .
C5 C 0.5868(9) 0.7421(5) 0.0474(2) 0.0281(10) Uani 1 1 d . . . . .
H5 H 0.721250 0.757577 0.024006 0.034 Uiso 1 1 calc R U . . .
C6 C 0.5343(9) 0.8332(5) 0.09296(19) 0.0270(10) Uani 1 1 d . . . . .
H6 H 0.631546 0.911938 0.100824 0.032 Uiso 1 1 calc R U . . .
C7 C 0.3381(9) 0.8086(5) 0.1271(2) 0.0295(10) Uani 1 1 d . . . . .
H7 H 0.300126 0.871653 0.158015 0.035 Uiso 1 1 calc R U . . .
C8 C 0.1971(9) 0.6929(5) 0.11644(19) 0.0268(10) Uani 1 1 d . . . . .
H8 H 0.065311 0.676107 0.140634 0.032 Uiso 1 1 calc R U . . .
C9 C 0.1058(8) 0.3652(5) 0.09610(18) 0.0213(9) Uani 1 1 d . . . . .
H9 H -0.007479 0.294336 0.087800 0.026 Uiso 1 1 calc R U . . .
C10 C 0.2745(8) 0.3459(5) 0.14955(18) 0.0247(10) Uani 1 1 d . . . . .
H10 H 0.373734 0.431343 0.154180 0.030 Uiso 1 1 calc R U . . .
C11 C 0.1367(8) 0.3271(5) 0.20675(19) 0.0234(9) Uani 1 1 d . . . . .
C12 C 0.2916(8) 0.3231(5) 0.2658(2) 0.0260(10) Uani 1 1 d . . . . .
C13 C 0.1588(8) 0.3543(5) 0.32395(19) 0.0230(9) Uani 1 1 d . . . . .
C14 C 0.2897(8) 0.3073(5) 0.3827(2) 0.0249(9) Uani 1 1 d . . . . .
C15 C 0.1984(8) 0.3743(5) 0.44042(19) 0.0243(10) Uani 1 1 d . . . . .
C16 C 0.2728(8) 0.2982(5) 0.49974(19) 0.0241(9) Uani 1 1 d . . . . .
C17 C 0.2376(10) 0.3846(5) 0.5570(2) 0.0321(11) Uani 1 1 d . . . . .
C18 C 0.2313(9) 0.3000(5) 0.6159(2) 0.0308(11) Uani 1 1 d . . . . .
C19 C 0.2588(11) 0.3858(6) 0.6736(2) 0.0396(13) Uani 1 1 d . . . . .
C20 C 0.1812(12) 0.3156(8) 0.7318(2) 0.0517(16) Uani 1 1 d . . . . .
C21 C 0.4390(9) 0.2230(5) 0.1378(2) 0.0331(11) Uani 1 1 d . . . . .
H21A H 0.550744 0.211000 0.172241 0.050 Uiso 1 1 calc R U . . .
H21B H 0.526865 0.240914 0.101510 0.050 Uiso 1 1 calc R U . . .
H21C H 0.344331 0.138550 0.132167 0.050 Uiso 1 1 calc R U . . .

loop_
_atom_site_aniso_label
_atom_site_aniso_U_11
_atom_site_aniso_U_22
_atom_site_aniso_U_33
_atom_site_aniso_U_23
_atom_site_aniso_U_13
_atom_site_aniso_U_12
F1 0.0405(17) 0.0346(16) 0.0286(14) 0.0029(12) -0.0009(11) -0.0135(13)
F3 0.0520(19) 0.0409(17) 0.0240(13) 0.0033(12) -0.0008(12) 0.0209(15)
F4 0.0345(17) 0.0547(19) 0.0248(13) 0.0002(13) -0.0003(11) -0.0207(14)
F5 0.0240(15) 0.0547(19) 0.0266(14) 0.0019(13) 0.0002(10) -0.0067(13)
F6 0.068(2) 0.0257(15) 0.0260(14) 0.0018(12) 0.0000(13) 0.0150(14)
F7 0.0213(15) 0.086(3) 0.0235(13) 0.0038(15) -0.0002(10) -0.0024(15)
F8 0.072(2) 0.0215(15) 0.0254(14) 0.0015(12) -0.0039(13) 0.0095(13)
F9 0.0311(17) 0.074(2) 0.0231(14) -0.0014(14) -0.0006(11) 0.0139(15)
F10 0.081(3) 0.0231(15) 0.0274(14) 0.0016(11) -0.0014(14) -0.0123(14)
F11 0.091(3) 0.0302(16) 0.0251(14) -0.0011(13) 0.0000(15) -0.0271(17)
F12 0.041(2) 0.088(3) 0.0280(14) 0.0051(16) -0.0027(12) 0.0277(18)
F13 0.093(3) 0.080(3) 0.0249(15) -0.0015(17) -0.0029(16) 0.060(2)
F14 0.119(4) 0.057(2) 0.0313(16) 0.0011(16) -0.0063(18) -0.057(2)
F15 0.075(3) 0.085(3) 0.0309(17) 0.0039(17) 0.0047(16) -0.044(2)
F16 0.109(3) 0.049(2) 0.0290(16) 0.0034(15) -0.0014(17) 0.044(2)
F17 0.088(3) 0.078(3) 0.0399(19) -0.0057(19) -0.0152(18) -0.032(2)
F18 0.162(5) 0.046(2) 0.0305(17) -0.0080(15) -0.017(2) 0.054(3)
F19 0.131(4) 0.050(2) 0.0340(18) 0.0123(17) -0.003(2) 0.019(2)
F20 0.112(4) 0.074(3) 0.0239(16) -0.0092(17) -0.0135(18) 0.028(2)
F21 0.079(3) 0.172(6) 0.034(2) -0.001(3) 0.0101(18) -0.009(3)
O1 0.041(2) 0.0265(18) 0.0230(16) 0.0062(14) -0.0071(14) 0.0004(14)
C1 0.024(3) 0.023(2) 0.024(2) -0.0040(18) -0.0027(17) 0.0046(17)
F2 0.0381(17) 0.0360(15) 0.0249(13) 0.0041(12) 0.0039(11) 0.0143(12)
C2 0.025(2) 0.021(2) 0.019(2) -0.0028(17) 0.0022(16) 0.0046(17)
C3 0.030(3) 0.020(2) 0.018(2) 0.0039(17) -0.0020(17) 0.0026(17)
C4 0.031(3) 0.022(2) 0.021(2) 0.0009(17) 0.0028(17) 0.0007(18)
C5 0.030(3) 0.029(3) 0.025(2) 0.0034(19) 0.0051(18) -0.0021(19)
C6 0.035(3) 0.022(2) 0.023(2) 0.0017(18) -0.0071(17) -0.0063(19)
C7 0.045(3) 0.022(2) 0.022(2) -0.0033(18) 0.0005(19) 0.000(2)
C8 0.034(3) 0.025(2) 0.021(2) -0.0001(18) 0.0029(17) 0.0005(19)
C9 0.020(2) 0.023(2) 0.021(2) -0.0007(18) 0.0044(16) -0.0004(17)
C10 0.026(2) 0.027(2) 0.021(2) 0.0003(18) -0.0013(17) -0.0018(19)
C11 0.028(2) 0.019(2) 0.023(2) 0.0006(17) -0.0022(17) -0.0029(18)
C12 0.028(3) 0.025(2) 0.025(2) 0.0055(18) -0.0008(17) 0.0028(19)
C13 0.027(3) 0.020(2) 0.022(2) 0.0032(17) -0.0024(17) -0.0021(17)
C14 0.026(3) 0.025(2) 0.024(2) 0.0017(18) -0.0032(17) 0.0029(18)
C15 0.023(3) 0.024(2) 0.025(2) 0.0018(18) -0.0003(17) 0.0011(18)
C16 0.026(3) 0.024(2) 0.022(2) 0.0011(18) -0.0013(16) 0.0001(18)
C17 0.044(3) 0.023(3) 0.029(3) 0.0016(19) 0.001(2) -0.002(2)
C18 0.046(3) 0.019(2) 0.027(2) 0.0011(19) -0.002(2) -0.001(2)
C19 0.053(4) 0.033(3) 0.031(3) 0.001(2) -0.011(2) 0.007(2)
C20 0.067(4) 0.062(4) 0.026(3) -0.005(3) -0.005(2) 0.013(3)
C21 0.039(3) 0.036(3) 0.025(2) -0.004(2) -0.0007(19) 0.007(2)

loop_
_atom_type_symbol
_atom_type_description
_atom_type_scat_dispersion_real
_atom_type_scat_dispersion_imag
_atom_type_scat_source
C C 0.0181 0.0091 'International Tables Vol C Tables 4.2.6.8 and 6.1.1.4'
H H 0.0000 0.0000 'International Tables Vol C Tables 4.2.6.8 and 6.1.1.4'
F F 0.0727 0.0534 'International Tables Vol C Tables 4.2.6.8 and 6.1.1.4'
O O 0.0492 0.0322 'International Tables Vol C Tables 4.2.6.8 and 6.1.1.4'

loop_
_geom_angle_atom_site_label_1
_geom_angle_atom_site_label_2
_geom_angle_atom_site_label_3
_geom_angle
_geom_angle_site_symmetry_1
_geom_angle_site_symmetry_3
_geom_angle_publ_flag
O1 C1 C2 123.7(4) . . ?
O1 C1 H1 118.1 . . ?
C2 C1 H1 118.1 . . ?
C9 C2 C3 124.4(4) . . ?
C9 C2 C1 117.1(4) . . ?
C3 C2 C1 118.4(4) . . ?
C4 C3 C8 118.9(4) . . ?
C4 C3 C2 120.1(4) . . ?
C8 C3 C2 121.0(4) . . ?
C3 C4 C5 120.9(4) . . ?
C3 C4 H4 119.5 . . ?
C5 C4 H4 119.5 . . ?
C6 C5 C4 119.9(4) . . ?
C6 C5 H5 120.1 . . ?
C4 C5 H5 120.1 . . ?
C5 C6 C7 119.4(4) . . ?
C5 C6 H6 120.3 . . ?
C7 C6 H6 120.3 . . ?
C8 C7 C6 120.7(4) . . ?
C8 C7 H7 119.7 . . ?
C6 C7 H7 119.7 . . ?
C7 C8 C3 120.2(4) . . ?
C7 C8 H8 119.9 . . ?
C3 C8 H8 119.9 . . ?
C2 C9 C10 124.6(4) . . ?
C2 C9 H9 117.7 . . ?
C10 C9 H9 117.7 . . ?
C9 C10 C11 110.2(3) . . ?
C9 C10 C21 109.2(4) . . ?
C11 C10 C21 112.4(4) . . ?
C9 C10 H10 108.3 . . ?
C11 C10 H10 108.3 . . ?
C21 C10 H10 108.3 . . ?
F2 C11 F1 107.1(3) . . ?
F2 C11 C10 108.9(3) . . ?
F1 C11 C10 110.6(3) . . ?
F2 C11 C12 107.3(3) . . ?
F1 C11 C12 107.9(3) . . ?
C10 C11 C12 114.8(3) . . ?
F4 C12 F3 108.4(4) . . ?
F4 C12 C11 108.9(3) . . ?
F3 C12 C11 108.5(4) . . ?
F4 C12 C13 107.9(4) . . ?
F3 C12 C13 107.6(3) . . ?
C11 C12 C13 115.3(4) . . ?
F6 C13 F5 108.2(4) . . ?
F6 C13 C14 108.6(4) . . ?
F5 C13 C14 108.6(3) . . ?
F6 C13 C12 108.1(4) . . ?
F5 C13 C12 108.4(4) . . ?
C14 C13 C12 114.7(4) . . ?
F7 C14 F8 108.6(4) . . ?
F7 C14 C15 108.5(4) . . ?
F8 C14 C15 108.0(4) . . ?
F7 C14 C13 108.8(4) . . ?
F8 C14 C13 108.2(4) . . ?
C15 C14 C13 114.6(4) . . ?
F9 C15 F10 108.1(4) . . ?
F9 C15 C14 108.8(4) . . ?
F10 C15 C14 108.4(4) . . ?
F9 C15 C16 108.3(4) . . ?
F10 C15 C16 108.1(4) . . ?
C14 C15 C16 114.8(4) . . ?
F11 C16 F12 109.0(4) . . ?
F11 C16 C17 108.7(4) . . ?
F12 C16 C17 108.3(4) . . ?
F11 C16 C15 109.0(4) . . ?
F12 C16 C15 107.8(4) . . ?
C17 C16 C15 114.0(4) . . ?
F13 C17 F14 108.8(5) . . ?
F13 C17 C16 108.8(4) . . ?
F14 C17 C16 108.7(4) . . ?
F13 C17 C18 107.6(4) . . ?
F14 C17 C18 107.8(4) . . ?
C16 C17 C18 115.0(4) . . ?
F16 C18 F15 106.8(5) . . ?
F16 C18 C19 109.5(4) . . ?
F15 C18 C19 107.6(4) . . ?
F16 C18 C17 110.0(4) . . ?
F15 C18 C17 107.8(4) . . ?
C19 C18 C17 114.9(4) . . ?
F18 C19 F17 109.0(5) . . ?
F18 C19 C18 109.9(4) . . ?
F17 C19 C18 108.1(5) . . ?
F18 C19 C20 107.0(5) . . ?
F17 C19 C20 106.2(5) . . ?
C18 C19 C20 116.4(5) . . ?
F20 C20 F19 109.1(5) . . ?
F20 C20 F21 107.9(5) . . ?
F19 C20 F21 108.5(7) . . ?
F20 C20 C19 109.6(6) . . ?
F19 C20 C19 110.4(5) . . ?
F21 C20 C19 111.2(5) . . ?
C10 C21 H21A 109.5 . . ?
C10 C21 H21B 109.5 . . ?
H21A C21 H21B 109.5 . . ?
C10 C21 H21C 109.5 . . ?
H21A C21 H21C 109.5 . . ?
H21B C21 H21C 109.5 . . ?

loop_
_geom_bond_atom_site_label_1
_geom_bond_atom_site_label_2
_geom_bond_distance
_geom_bond_site_symmetry_2
_geom_bond_publ_flag
F1 C11 1.357(5) . ?
F3 C12 1.349(5) . ?
F4 C12 1.341(5) . ?
F5 C13 1.345(5) . ?
F6 C13 1.344(5) . ?
F7 C14 1.333(6) . ?
F8 C14 1.347(6) . ?
F9 C15 1.342(6) . ?
F10 C15 1.344(6) . ?
F11 C16 1.324(6) . ?
F12 C16 1.344(6) . ?
F13 C17 1.326(6) . ?
F14 C17 1.329(6) . ?
F15 C18 1.343(6) . ?
F16 C18 1.313(6) . ?
F17 C19 1.345(7) . ?
F18 C19 1.323(7) . ?
F19 C20 1.317(8) . ?
F20 C20 1.314(7) . ?
F21 C20 1.321(8) . ?
O1 C1 1.210(5) . ?
C1 C2 1.485(6) . ?
C1 H1 0.9500 . ?
F2 C11 1.355(5) . ?
C2 C9 1.331(6) . ?
C2 C3 1.483(6) . ?
C3 C4 1.386(6) . ?
C3 C8 1.390(6) . ?
C4 C5 1.393(7) . ?
C4 H4 0.9500 . ?
C5 C6 1.383(7) . ?
C5 H5 0.9500 . ?
C6 C7 1.389(7) . ?
C6 H6 0.9500 . ?
C7 C8 1.387(7) . ?
C7 H7 0.9500 . ?
C8 H8 0.9500 . ?
C9 C10 1.506(6) . ?
C9 H9 0.9500 . ?
C10 C11 1.529(6) . ?
C10 C21 1.536(6) . ?
C10 H10 1.0000 . ?
C11 C12 1.550(6) . ?
C12 C13 1.551(6) . ?
C13 C14 1.545(6) . ?
C14 C15 1.544(6) . ?
C15 C16 1.554(6) . ?
C16 C17 1.541(6) . ?
C17 C18 1.546(7) . ?
C18 C19 1.531(7) . ?
C19 C20 1.542(9) . ?
C21 H21A 0.9800 . ?
C21 H21B 0.9800 . ?
C21 H21C 0.9800 . ?

loop_
_geom_torsion_atom_site_label_1
_geom_torsion_atom_site_label_2
_geom_torsion_atom_site_label_3
_geom_torsion_atom_site_label_4
_geom_torsion
_geom_torsion_site_symmetry_1
_geom_torsion_site_symmetry_2
_geom_torsion_site_symmetry_3
_geom_torsion_site_symmetry_4
_geom_torsion_publ_flag
O1 C1 C2 C9 -170.9(4) . . . . ?
O1 C1 C2 C3 5.9(6) . . . . ?
C9 C2 C3 C4 107.3(5) . . . . ?
C1 C2 C3 C4 -69.3(5) . . . . ?
C9 C2 C3 C8 -70.4(6) . . . . ?
C1 C2 C3 C8 113.0(5) . . . . ?
C8 C3 C4 C5 1.0(7) . . . . ?
C2 C3 C4 C5 -176.7(4) . . . . ?
C3 C4 C5 C6 -1.5(7) . . . . ?
C4 C5 C6 C7 0.5(7) . . . . ?
C5 C6 C7 C8 0.9(7) . . . . ?
C6 C7 C8 C3 -1.3(7) . . . . ?
C4 C3 C8 C7 0.3(7) . . . . ?
C2 C3 C8 C7 178.1(4) . . . . ?
C3 C2 C9 C10 -7.8(7) . . . . ?
C1 C2 C9 C10 168.8(4) . . . . ?
C2 C9 C10 C11 122.4(4) . . . . ?
C2 C9 C10 C21 -113.7(5) . . . . ?
C9 C10 C11 F2 -53.0(5) . . . . ?
C21 C10 C11 F2 -175.1(4) . . . . ?
C9 C10 C11 F1 64.4(5) . . . . ?
C21 C10 C11 F1 -57.7(5) . . . . ?
C9 C10 C11 C12 -173.3(4) . . . . ?
C21 C10 C11 C12 64.6(5) . . . . ?
F2 C11 C12 F4 -82.6(4) . . . . ?
F1 C11 C12 F4 162.4(4) . . . . ?
C10 C11 C12 F4 38.6(5) . . . . ?
F2 C11 C12 F3 159.6(3) . . . . ?
F1 C11 C12 F3 44.5(5) . . . . ?
C10 C11 C12 F3 -79.2(4) . . . . ?
F2 C11 C12 C13 38.9(5) . . . . ?
F1 C11 C12 C13 -76.2(5) . . . . ?
C10 C11 C12 C13 160.1(4) . . . . ?
F4 C12 C13 F6 45.4(5) . . . . ?
F3 C12 C13 F6 162.3(4) . . . . ?
C11 C12 C13 F6 -76.5(5) . . . . ?
F4 C12 C13 F5 162.5(4) . . . . ?
F3 C12 C13 F5 -80.6(4) . . . . ?
C11 C12 C13 F5 40.5(5) . . . . ?
F4 C12 C13 C14 -75.9(5) . . . . ?
F3 C12 C13 C14 40.9(5) . . . . ?
C11 C12 C13 C14 162.1(4) . . . . ?
F6 C13 C14 F7 -79.8(5) . . . . ?
F5 C13 C14 F7 162.8(4) . . . . ?
C12 C13 C14 F7 41.3(5) . . . . ?
F6 C13 C14 F8 162.3(4) . . . . ?
F5 C13 C14 F8 44.9(5) . . . . ?
C12 C13 C14 F8 -76.6(5) . . . . ?
F6 C13 C14 C15 41.8(5) . . . . ?
F5 C13 C14 C15 -75.6(5) . . . . ?
C12 C13 C14 C15 162.9(4) . . . . ?
F7 C14 C15 F9 162.8(4) . . . . ?
F8 C14 C15 F9 -79.6(5) . . . . ?
C13 C14 C15 F9 41.0(5) . . . . ?
F7 C14 C15 F10 45.4(5) . . . . ?
F8 C14 C15 F10 162.9(4) . . . . ?
C13 C14 C15 F10 -76.4(5) . . . . ?
F7 C14 C15 C16 -75.6(5) . . . . ?
F8 C14 C15 C16 42.0(5) . . . . ?
C13 C14 C15 C16 162.6(4) . . . . ?
F9 C15 C16 F11 48.4(5) . . . . ?
F10 C15 C16 F11 165.4(4) . . . . ?
C14 C15 C16 F11 -73.5(5) . . . . ?
F9 C15 C16 F12 166.6(4) . . . . ?
F10 C15 C16 F12 -76.5(5) . . . . ?
C14 C15 C16 F12 44.7(5) . . . . ?
F9 C15 C16 C17 -73.2(5) . . . . ?
F10 C15 C16 C17 43.8(5) . . . . ?
C14 C15 C16 C17 165.0(4) . . . . ?
F11 C16 C17 F13 -81.3(5) . . . . ?
F12 C16 C17 F13 160.4(5) . . . . ?
C15 C16 C17 F13 40.4(6) . . . . ?
F11 C16 C17 F14 160.4(4) . . . . ?
F12 C16 C17 F14 42.1(5) . . . . ?
C15 C16 C17 F14 -77.9(5) . . . . ?
F11 C16 C17 C18 39.4(6) . . . . ?
F12 C16 C17 C18 -78.8(5) . . . . ?
C15 C16 C17 C18 161.2(4) . . . . ?
F13 C17 C18 F16 162.7(4) . . . . ?
F14 C17 C18 F16 -80.1(5) . . . . ?
C16 C17 C18 F16 41.3(6) . . . . ?
F13 C17 C18 F15 46.7(5) . . . . ?
F14 C17 C18 F15 163.8(4) . . . . ?
C16 C17 C18 F15 -74.7(5) . . . . ?
F13 C17 C18 C19 -73.2(6) . . . . ?
F14 C17 C18 C19 44.0(6) . . . . ?
C16 C17 C18 C19 165.4(5) . . . . ?
F16 C18 C19 F18 164.9(5) . . . . ?
F15 C18 C19 F18 -79.3(6) . . . . ?
C17 C18 C19 F18 40.7(7) . . . . ?
F16 C18 C19 F17 46.1(6) . . . . ?
F15 C18 C19 F17 161.8(5) . . . . ?
C17 C18 C19 F17 -78.2(6) . . . . ?
F16 C18 C19 C20 -73.2(6) . . . . ?
F15 C18 C19 C20 42.5(6) . . . . ?
C17 C18 C19 C20 162.5(5) . . . . ?
F18 C19 C20 F20 -61.9(7) . . . . ?
F17 C19 C20 F20 54.5(7) . . . . ?
C18 C19 C20 F20 174.8(5) . . . . ?
F18 C19 C20 F19 177.9(5) . . . . ?
F17 C19 C20 F19 -65.8(6) . . . . ?
C18 C19 C20 F19 54.5(7) . . . . ?
F18 C19 C20 F21 57.4(7) . . . . ?
F17 C19 C20 F21 173.7(6) . . . . ?
C18 C19 C20 F21 -66.0(7) . . . . ?
